data_4501309
loop_
_publ_author_name
'Kalita, Dipjyoti'
'Baruah, Jubaraj B.'

_publ_section_title
;
 Acid Inclusion Properties of Helical Self-Assembly of a
 5,5&#x2032;-Biquinoline Derivative
;
_journal_issue 11
_journal_name_full 'Crystal Growth &amp; Design'
_journal_page_first 5131
_journal_paper_doi 10.1021/cg201052k
_journal_volume 11
_journal_year 2011
_chemical_formula_sum 'C22 H22 N4 O2'
_chemical_formula_weight 374.44
_chemical_name_systematic
; 
 ? 
;
_space_group_IT_number 15
_symmetry_cell_setting monoclinic
_symmetry_space_group_name_Hall '-C 2yc'
_symmetry_space_group_name_H-M 'C 1 2/c 1'
_atom_sites_solution_hydrogens geom
_atom_sites_solution_primary direct
_atom_sites_solution_secondary difmap
_audit_creation_method SHELXL-97
_cell_angle_alpha 90.00
_cell_angle_beta 106.564(18)
_cell_angle_gamma 90.00
_cell_formula_units_Z 4
_cell_length_a 29.310(14)
_cell_length_b 7.026(3)
_cell_length_c 9.173(4)
_cell_measurement_reflns_used 903
_cell_measurement_temperature 296(2)
_cell_measurement_theta_max 25.59
_cell_measurement_theta_min 4.35
_cell_volume 1810.6(14)
_computing_structure_refinement 'SHELXL-97 (Sheldrick, 1997)'
_computing_structure_solution 'SHELXS-97 (Sheldrick, 1990)'
_diffrn_ambient_temperature 296(2)
_diffrn_measured_fraction_theta_full 0.976
_diffrn_measured_fraction_theta_max 0.976
_diffrn_radiation_monochromator graphite
_diffrn_radiation_source 'fine-focus sealed tube'
_diffrn_radiation_type MoK\a
_diffrn_radiation_wavelength 0.71073
_diffrn_reflns_av_R_equivalents 0.0748
_diffrn_reflns_av_sigmaI/netI 0.0582
_diffrn_reflns_limit_h_max 35
_diffrn_reflns_limit_h_min -35
_diffrn_reflns_limit_k_max 8
_diffrn_reflns_limit_k_min -7
_diffrn_reflns_limit_l_max 10
_diffrn_reflns_limit_l_min -11
_diffrn_reflns_number 4525
_diffrn_reflns_theta_full 25.49
_diffrn_reflns_theta_max 25.49
_diffrn_reflns_theta_min 3.96
_exptl_absorpt_coefficient_mu 0.091
_exptl_absorpt_correction_type none
_exptl_crystal_colour yellow
_exptl_crystal_density_diffrn 1.374
_exptl_crystal_density_method 'not measured'
_exptl_crystal_description block
_exptl_crystal_F_000 792
_exptl_crystal_size_max 0.32
_exptl_crystal_size_mid 0.24
_exptl_crystal_size_min 0.19
_refine_diff_density_max 0.157
_refine_diff_density_min -0.212
_refine_diff_density_rms 0.043
_refine_ls_extinction_method none
_refine_ls_goodness_of_fit_ref 0.902
_refine_ls_hydrogen_treatment mixed
_refine_ls_matrix_type full
_refine_ls_number_parameters 132
_refine_ls_number_reflns 1652
_refine_ls_number_restraints 0
_refine_ls_restrained_S_all 0.902
_refine_ls_R_factor_all 0.0763
_refine_ls_R_factor_gt 0.0445
_refine_ls_shift/su_max 0.000
_refine_ls_shift/su_mean 0.000
_refine_ls_structure_factor_coef Fsqd
_refine_ls_weighting_details 'calc w=1/[\s^2^(Fo^2^)+(0.0656P)^2^+0.0000P] where P=(Fo^2^+2Fc^2^)/3'
_refine_ls_weighting_scheme calc
_refine_ls_wR_factor_gt 0.1113
_refine_ls_wR_factor_ref 0.1246
_reflns_number_gt 1011
_reflns_number_total 1652
_reflns_threshold_expression >2sigma(I)
_cod_data_source_file cg201052k_si_001.cif
_cod_data_source_block dip
_cod_depositor_comments
;
The following automatic conversions were performed:

'_symmetry_cell_setting' value 'Monoclinic' changed to 'monoclinic'
according to /home/saulius/struct/CIF-dictionaries/cif_core.dic
dictionary named 'cif_core.dic' version 2.4.1 from 2010-06-29.

Automatic conversion script
Id: cif_fix_values 1715 2011-07-08 13:25:40Z adriana 
;
_cod_original_cell_volume 1810.5(15)
_cod_original_sg_symbol_H-M 'C2/c  '
_cod_database_code 4501309

loop_
_symmetry_equiv_pos_as_xyz
'x, y, z'
'-x, y, -z+1/2'
'x+1/2, y+1/2, z'
'-x+1/2, y+1/2, -z+1/2'
'-x, -y, -z'
'x, -y, z-1/2'
'-x+1/2, -y+1/2, -z'
'x+1/2, -y+1/2, z-1/2'

loop_
_atom_site_label
_atom_site_type_symbol
_atom_site_fract_x
_atom_site_fract_y
_atom_site_fract_z
_atom_site_U_iso_or_equiv
_atom_site_adp_type
_atom_site_occupancy
_atom_site_symmetry_multiplicity
_atom_site_calc_flag
_atom_site_refinement_flags
C6 C 0.02595(6) 0.1243(3) 0.2909(2) 0.0366(5) Uani 1 1 d .
C5 C 0.05730(6) 0.2702(3) 0.2700(2) 0.0339(5) Uani 1 1 d .
C9 C 0.12556(7) 0.1022(3) 0.4437(2) 0.0347(5) Uani 1 1 d .
C1 C 0.10678(6) 0.2608(3) 0.3476(2) 0.0331(5) Uani 1 1 d .
C8 C 0.09420(7) -0.0360(3) 0.4600(3) 0.0432(6) Uani 1 1 d .
H8 H 0.1056 -0.1402 0.5222 0.052 Uiso 1 1 calc R
C4 C 0.04240(7) 0.4280(3) 0.1741(2) 0.0399(5) Uani 1 1 d .
H4 H 0.0105 0.4395 0.1193 0.048 Uiso 1 1 calc R
C7 C 0.04567(7) -0.0232(3) 0.3849(3) 0.0433(6) Uani 1 1 d .
H7 H 0.0258 -0.1198 0.3996 0.052 Uiso 1 1 calc R
C3 C 0.07372(8) 0.5636(3) 0.1603(3) 0.0492(6) Uani 1 1 d .
H3 H 0.0636 0.6686 0.0977 0.059 Uiso 1 1 calc R
C2 C 0.12139(8) 0.5425(3) 0.2418(3) 0.0500(6) Uani 1 1 d .
H2 H 0.1427 0.6361 0.2318 0.060 Uiso 1 1 calc R
C11 C 0.24918(7) -0.0434(3) 0.6432(3) 0.0455(6) Uani 1 1 d .
H11A H 0.2573 0.0571 0.7187 0.055 Uiso 1 1 calc R
H11B H 0.2647 -0.1596 0.6890 0.055 Uiso 1 1 calc R
C10 C 0.19630(7) -0.0713(3) 0.5920(3) 0.0480(6) Uani 1 1 d .
H10A H 0.1885 -0.1774 0.5217 0.058 Uiso 1 1 calc R
H10B H 0.1850 -0.1010 0.6791 0.058 Uiso 1 1 calc R
N2 N 0.17313(6) 0.0985(3) 0.5188(2) 0.0436(5) Uani 1 1 d .
N1 N 0.13789(6) 0.3976(3) 0.3321(2) 0.0414(5) Uani 1 1 d .
O1 O 0.26477(5) 0.0051(2) 0.51732(19) 0.0557(5) Uani 1 1 d .
H1 H 0.2927 0.0383 0.5463 0.084 Uiso 1 1 calc R
H2N H 0.1892(8) 0.174(3) 0.487(2) 0.040(7) Uiso 1 1 d .

loop_
_atom_site_aniso_label
_atom_site_aniso_U_11
_atom_site_aniso_U_22
_atom_site_aniso_U_33
_atom_site_aniso_U_23
_atom_site_aniso_U_13
_atom_site_aniso_U_12
C6 0.0247(10) 0.0433(12) 0.0406(13) -0.0017(10) 0.0074(10) 0.0004(9)
C5 0.0265(10) 0.0431(12) 0.0308(12) -0.0012(10) 0.0062(9) 0.0025(9)
C9 0.0230(10) 0.0408(11) 0.0388(13) 0.0001(10) 0.0061(9) 0.0032(9)
C1 0.0239(10) 0.0414(12) 0.0329(12) -0.0002(9) 0.0062(9) 0.0006(9)
C8 0.0315(11) 0.0426(13) 0.0526(15) 0.0109(11) 0.0075(11) 0.0054(10)
C4 0.0250(10) 0.0534(13) 0.0369(13) 0.0072(11) 0.0014(9) 0.0009(9)
C7 0.0280(11) 0.0421(12) 0.0583(15) 0.0062(11) 0.0099(11) -0.0021(9)
C3 0.0388(13) 0.0553(14) 0.0497(16) 0.0175(12) 0.0063(12) -0.0009(11)
C2 0.0323(12) 0.0538(15) 0.0600(16) 0.0140(13) 0.0068(11) -0.0061(11)
C11 0.0317(12) 0.0499(14) 0.0499(15) 0.0104(11) 0.0038(11) 0.0059(10)
C10 0.0313(11) 0.0493(13) 0.0597(16) 0.0149(12) 0.0068(11) 0.0072(10)
N2 0.0250(9) 0.0444(11) 0.0566(13) 0.0144(10) 0.0040(9) 0.0032(8)
N1 0.0271(9) 0.0472(10) 0.0467(12) 0.0083(9) 0.0052(8) -0.0022(8)
O1 0.0354(9) 0.0706(12) 0.0587(12) 0.0069(9) 0.0096(8) -0.0016(8)

loop_
_atom_type_symbol
_atom_type_description
_atom_type_scat_dispersion_real
_atom_type_scat_dispersion_imag
_atom_type_scat_source
C C 0.0033 0.0016 'International Tables Vol C Tables 4.2.6.8 and 6.1.1.4'
H H 0.0000 0.0000 'International Tables Vol C Tables 4.2.6.8 and 6.1.1.4'
N N 0.0061 0.0033 'International Tables Vol C Tables 4.2.6.8 and 6.1.1.4'
O O 0.0106 0.0060 'International Tables Vol C Tables 4.2.6.8 and 6.1.1.4'

loop_
_geom_angle_atom_site_label_1
_geom_angle_atom_site_label_2
_geom_angle_atom_site_label_3
_geom_angle
_geom_angle_site_symmetry_3
C7 C6 C5 117.20(18) .
C7 C6 C6 120.32(15) 2
C5 C6 C6 122.42(16) 2
C4 C5 C1 116.07(18) .
C4 C5 C6 123.67(18) .
C1 C5 C6 120.26(19) .
N2 C9 C8 123.3(2) .
N2 C9 C1 118.88(18) .
C8 C9 C1 117.76(17) .
N1 C1 C5 122.24(18) .
N1 C1 C9 117.61(17) .
C5 C1 C9 120.14(17) .
C9 C8 C7 121.4(2) .
C3 C4 C5 121.07(19) .
C6 C7 C8 123.27(19) .
C4 C3 C2 118.6(2) .
N1 C2 C3 123.6(2) .
O1 C11 C10 109.00(18) .
N2 C10 C11 110.22(18) .
C9 N2 C10 121.85(19) .
C2 N1 C1 118.42(17) .

loop_
_geom_bond_atom_site_label_1
_geom_bond_atom_site_label_2
_geom_bond_distance
_geom_bond_site_symmetry_2
C6 C7 1.366(3) .
C6 C5 1.425(3) .
C6 C6 1.492(4) 2
C5 C4 1.406(3) .
C5 C1 1.423(3) .
C9 N2 1.368(3) .
C9 C8 1.374(3) .
C9 C1 1.431(3) .
C1 N1 1.360(2) .
C8 C7 1.395(3) .
C4 C3 1.354(3) .
C3 C2 1.392(3) .
C2 N1 1.315(3) .
C11 O1 1.400(3) .
C11 C10 1.499(3) .
C10 N2 1.441(3) .
